data_1523233
loop_
_publ_author_name
'Belousov, O.K.'
'Kornilov, I.I.'

_publ_section_title
;
 Lattice paramters and crystal structure of the compound Ti3 Ga
;
_journal_name_full 'Izvestiya Akademii Nauk SSSR, Metally'
_journal_page_first 195
_journal_page_last 197
_journal_volume 1978
_journal_year 1978
_chemical_formula_sum 'Ga Ti3'
_space_group_IT_number 194
_symmetry_space_group_name_Hall '-P 6c 2c'
_symmetry_space_group_name_H-M 'P 63/m m c'
_cell_angle_alpha 90
_cell_angle_beta 90
_cell_angle_gamma 120
_cell_formula_units_Z 2
_cell_length_a 5.742
_cell_length_b 5.742
_cell_length_c 4.635
_cell_volume 132.345
_citation_journal_id_ASTM IZNMAQ
_cod_data_source_file Belousov_IZNMAQ_1978_375.cif
_cod_data_source_block Ga1Ti3
_cod_original_cell_volume 132.3448
_cod_original_formula_sum 'Ga1 Ti3'
_cod_database_code 1523233

loop_
_symmetry_equiv_pos_as_xyz
x,y,z
x-y,x,z+1/2
-y,x-y,z
-x,-y,z+1/2
-x+y,-x,z
y,-x+y,z+1/2
-y,-x,-z+1/2
x-y,-y,-z
x,x-y,-z+1/2
y,x,-z
-x+y,y,-z+1/2
-x,-x+y,-z
-x,-y,-z
-x+y,-x,-z-1/2
y,-x+y,-z
x,y,-z-1/2
x-y,x,-z
-y,x-y,-z-1/2
y,x,z-1/2
-x+y,y,z
-x,-x+y,z-1/2
-y,-x,z
x-y,-y,z-1/2
x,x-y,z

loop_
_atom_site_label
_atom_site_type_symbol
_atom_site_fract_x
_atom_site_fract_y
_atom_site_fract_z
_atom_site_occupancy
_atom_site_U_iso_or_equiv
Ga1 Ga 0.3333 0.6667 0.25 1 0.0
Ti1 Ti 0.833 0.666 0.25 1 0.0
